data_7062185
loop_
_publ_author_name
'Zakrzewska, Ma\/lgorzata E.'
'Andr\'e, Paulo J. L.'
'Gomes, Clara S. B.'
'Nunes, Ana V. M.'
'Rosa, Vitor'

_publ_section_title
;
 Zinc complexes bearing BIAN ligands as efficient catalysts for the
 formation of cyclic carbonates from CO2 and epoxides
;
_journal_issue 14
_journal_name_full 'New Journal of Chemistry'
_journal_page_first 6551
_journal_page_last 6562
_journal_paper_doi 10.1039/D2NJ05621F
_journal_volume 47
_journal_year 2023
_chemical_formula_moiety 'C30 H28 Cl2 N2 Zn, C H2 Cl2'
_chemical_formula_sum 'C31 H30 Cl4 N2 Zn'
_chemical_formula_weight 637.74
_space_group_crystal_system monoclinic
_space_group_IT_number 14
_space_group_name_Hall '-P 2yn'
_space_group_name_H-M_alt 'P 1 21/n 1'
_atom_sites_solution_hydrogens geom
_audit_creation_method SHELXL-2018/3
_audit_update_record
;
2022-02-05 deposited with the CCDC.	2023-01-01 downloaded from the CCDC.
;
_cell_angle_alpha 90
_cell_angle_beta 97.123(2)
_cell_angle_gamma 90
_cell_formula_units_Z 4
_cell_length_a 11.4042(5)
_cell_length_b 18.2405(7)
_cell_length_c 14.2572(6)
_cell_measurement_reflns_used 9347
_cell_measurement_temperature 110(2)
_cell_measurement_theta_max 26.03
_cell_measurement_theta_min 2.23
_cell_volume 2942.9(2)
_computing_cell_refinement 'Bruker SAINT'
_computing_data_collection 'Bruker APEX3'
_computing_data_reduction 'Bruker SAINT'
_computing_molecular_graphics 'Ortep for Windows (Farrugia, 2012)'
_computing_publication_material 'WinGX publication routines (Farrugia, 2012)'
_computing_structure_refinement 'SHELXL-2018/3 (Sheldrick, 2018)'
_computing_structure_solution 'SHELXS-97 (Sheldrick 2008)'
_diffrn_ambient_temperature 110(2)
_diffrn_measured_fraction_theta_full 0.997
_diffrn_measured_fraction_theta_max 0.997
_diffrn_measurement_device_type 'Bruker D8 VENTURE PHOTON 100 CMOS'
_diffrn_measurement_method '\f and \w scans'
_diffrn_radiation_probe x-ray
_diffrn_radiation_type MoK\a
_diffrn_radiation_wavelength 0.71073
_diffrn_reflns_av_R_equivalents 0.0502
_diffrn_reflns_av_unetI/netI 0.0292
_diffrn_reflns_Laue_measured_fraction_full 0.997
_diffrn_reflns_Laue_measured_fraction_max 0.997
_diffrn_reflns_limit_h_max 13
_diffrn_reflns_limit_h_min -13
_diffrn_reflns_limit_k_max 22
_diffrn_reflns_limit_k_min -22
_diffrn_reflns_limit_l_max 17
_diffrn_reflns_limit_l_min -17
_diffrn_reflns_number 42720
_diffrn_reflns_point_group_measured_fraction_full 0.997
_diffrn_reflns_point_group_measured_fraction_max 0.997
_diffrn_reflns_theta_full 25.242
_diffrn_reflns_theta_max 25.680
_diffrn_reflns_theta_min 2.657
_exptl_absorpt_coefficient_mu 1.221
_exptl_absorpt_correction_T_max 0.7476
_exptl_absorpt_correction_T_min 0.5999
_exptl_absorpt_correction_type multi-scan
_exptl_absorpt_process_details
;
 SADABS 2016/2: Krause, L., Herbst-Irmer, R., Sheldrick G.M. & Stalke D.,
 J. Appl. Cryst. 48 (2015) 3-10
;
_exptl_crystal_colour orange
_exptl_crystal_density_diffrn 1.439
_exptl_crystal_density_method 'not measured'
_exptl_crystal_description Block
_exptl_crystal_F_000 1312
_exptl_crystal_size_max 0.400
_exptl_crystal_size_mid 0.300
_exptl_crystal_size_min 0.200
_refine_diff_density_max 0.947
_refine_diff_density_min -0.621
_refine_diff_density_rms 0.067
_refine_ls_extinction_method none
_refine_ls_goodness_of_fit_ref 1.042
_refine_ls_hydrogen_treatment constr
_refine_ls_matrix_type full
_refine_ls_number_parameters 347
_refine_ls_number_reflns 5569
_refine_ls_number_restraints 0
_refine_ls_restrained_S_all 1.042
_refine_ls_R_factor_all 0.0399
_refine_ls_R_factor_gt 0.0333
_refine_ls_shift/su_max 0.002
_refine_ls_shift/su_mean 0.000
_refine_ls_structure_factor_coef Fsqd
_refine_ls_weighting_details 'w=1/[\s^2^(Fo^2^)+(0.0900P)^2^] where P=(Fo^2^+2Fc^2^)/3'
_refine_ls_weighting_scheme calc
_refine_ls_wR_factor_gt 0.1118
_refine_ls_wR_factor_ref 0.1182
_reflns_Friedel_coverage 0.000
_reflns_number_gt 4851
_reflns_number_total 5569
_reflns_threshold_expression 'I > 2\s(I)'
_cod_data_source_file d2nj05621f2.cif
_cod_data_source_block 2A
_cod_depositor_comments 'Adding full bibliography for 7062184--7062186.cif.'
_cod_original_sg_symbol_H-M 'P 21/n'
_cod_database_code 7062185
_shelx_shelxl_version_number 2018/3
_shelx_space_group_comment
;
The symmetry employed for this shelxl refinement is uniquely defined
by the following loop, which should always be used as a source of
symmetry information in preference to the above space-group names.
They are only intended as comments.
;
_shelx_estimated_absorpt_t_min 0.641
_shelx_estimated_absorpt_t_max 0.792

loop_
_space_group_symop_operation_xyz
'x, y, z'
'-x+1/2, y+1/2, -z+1/2'
'-x, -y, -z'
'x-1/2, -y-1/2, z-1/2'

loop_
_atom_site_label
_atom_site_type_symbol
_atom_site_fract_x
_atom_site_fract_y
_atom_site_fract_z
_atom_site_U_iso_or_equiv
_atom_site_adp_type
_atom_site_occupancy
_atom_site_site_symmetry_order
_atom_site_calc_flag
_atom_site_refinement_flags_posn
_atom_site_refinement_flags_adp
_atom_site_refinement_flags_occupancy
_atom_site_disorder_assembly
_atom_site_disorder_group
Zn1 Zn 0.21915(2) 0.74103(2) 0.56732(2) 0.01512(11) Uani 1 1 d . . . . .
Cl1 Cl 0.38966(5) 0.79793(3) 0.59203(4) 0.02330(15) Uani 1 1 d . . . . .
Cl2 Cl 0.04919(4) 0.79996(3) 0.54413(4) 0.02325(15) Uani 1 1 d . . . . .
Cl3 Cl 0.91043(6) 0.47395(4) 0.87825(5) 0.04188(19) Uani 1 1 d . . . . .
Cl4 Cl 0.73245(7) 0.58766(6) 0.87953(6) 0.0677(3) Uani 1 1 d . . . . .
N1 N 0.23112(14) 0.65586(9) 0.46920(11) 0.0137(3) Uani 1 1 d . . . . .
N2 N 0.19026(14) 0.64985(9) 0.65338(11) 0.0135(3) Uani 1 1 d . . . . .
C12 C 0.25950(17) 0.66471(10) 0.37431(14) 0.0146(4) Uani 1 1 d . . . . .
C13 C 0.36183(17) 0.63359(10) 0.34435(14) 0.0149(4) Uani 1 1 d . . . . .
C18 C 0.44849(18) 0.58795(11) 0.41040(15) 0.0187(4) Uani 1 1 d . . . . .
H18 H 0.401213 0.559397 0.452371 0.022 Uiso 1 1 calc R U . . .
C19 C 0.5167(2) 0.53292(14) 0.35777(17) 0.0332(6) Uani 1 1 d . . . . .
H19B H 0.460949 0.502720 0.316522 0.050 Uiso 1 1 calc R U . . .
H19A H 0.564227 0.501420 0.403428 0.050 Uiso 1 1 calc R U . . .
H19C H 0.568720 0.559206 0.319487 0.050 Uiso 1 1 calc R U . . .
C20 C 0.5351(2) 0.63590(13) 0.47424(18) 0.0321(6) Uani 1 1 d . . . . .
H20A H 0.582944 0.664795 0.435224 0.048 Uiso 1 1 calc R U . . .
H20C H 0.586862 0.604618 0.517236 0.048 Uiso 1 1 calc R U . . .
H20B H 0.490838 0.668974 0.511097 0.048 Uiso 1 1 calc R U . . .
C14 C 0.38097(18) 0.64777(11) 0.25146(14) 0.0188(4) Uani 1 1 d . . . . .
H14 H 0.449218 0.627973 0.228837 0.023 Uiso 1 1 calc R U . . .
C15 C 0.30357(18) 0.68989(11) 0.19088(15) 0.0194(4) Uani 1 1 d . . . . .
H15 H 0.318252 0.697483 0.127455 0.023 Uiso 1 1 calc R U . . .
C16 C 0.20493(19) 0.72089(12) 0.22282(15) 0.0213(4) Uani 1 1 d . . . . .
H16 H 0.152009 0.749953 0.181610 0.026 Uiso 1 1 calc R U . . .
C17 C 0.18412(17) 0.70919(11) 0.31505(15) 0.0184(4) Uani 1 1 d . . . . .
H17 H 0.118104 0.731607 0.338029 0.022 Uiso 1 1 calc R U . . .
C1 C 0.20105(16) 0.59403(10) 0.50158(13) 0.0136(4) Uani 1 1 d . . . . .
C2 C 0.18155(16) 0.51997(10) 0.46245(14) 0.0144(4) Uani 1 1 d . . . . .
C6A C 0.14953(16) 0.47627(11) 0.53696(14) 0.0153(4) Uani 1 1 d . . . . .
C10 C 0.14553(16) 0.51441(11) 0.62288(14) 0.0156(4) Uani 1 1 d . . . . .
C11 C 0.17749(16) 0.59105(10) 0.60390(14) 0.0143(4) Uani 1 1 d . . . . .
C21 C 0.16886(17) 0.65156(10) 0.75093(14) 0.0144(4) Uani 1 1 d . . . . .
C26 C 0.06719(18) 0.68783(11) 0.77040(15) 0.0187(4) Uani 1 1 d . . . . .
H26 H 0.015679 0.709522 0.720594 0.022 Uiso 1 1 calc R U . . .
C25 C 0.04153(19) 0.69214(12) 0.86241(16) 0.0219(5) Uani 1 1 d . . . . .
H25 H -0.029671 0.714687 0.875700 0.026 Uiso 1 1 calc R U . . .
C24 C 0.1196(2) 0.66360(12) 0.93505(15) 0.0225(5) Uani 1 1 d . . . . .
H24 H 0.103120 0.667604 0.998561 0.027 Uiso 1 1 calc R U . . .
C23 C 0.22247(19) 0.62894(11) 0.91509(15) 0.0205(4) Uani 1 1 d . . . . .
H23 H 0.275910 0.610062 0.965744 0.025 Uiso 1 1 calc R U . . .
C22 C 0.24916(17) 0.62121(11) 0.82275(15) 0.0170(4) Uani 1 1 d . . . . .
C27 C 0.36317(18) 0.58556(11) 0.80079(15) 0.0190(4) Uani 1 1 d . . . . .
H27 H 0.344624 0.557724 0.740347 0.023 Uiso 1 1 calc R U . . .
C29 C 0.4149(2) 0.53079(13) 0.87685(16) 0.0279(5) Uani 1 1 d . . . . .
H29C H 0.438811 0.556983 0.936155 0.042 Uiso 1 1 calc R U . . .
H29A H 0.483788 0.506444 0.856093 0.042 Uiso 1 1 calc R U . . .
H29B H 0.354952 0.494040 0.886796 0.042 Uiso 1 1 calc R U . . .
C28 C 0.45333(18) 0.64435(13) 0.78439(16) 0.0241(5) Uani 1 1 d . . . . .
H28A H 0.416643 0.680445 0.738989 0.036 Uiso 1 1 calc R U . . .
H28B H 0.520783 0.621600 0.759282 0.036 Uiso 1 1 calc R U . . .
H28C H 0.480544 0.668809 0.844349 0.036 Uiso 1 1 calc R U . . .
C9 C 0.11561(18) 0.47784(11) 0.70048(15) 0.0202(4) Uani 1 1 d . . . . .
H9 H 0.111106 0.502952 0.758301 0.024 Uiso 1 1 calc R U . . .
C8 C 0.0916(2) 0.40180(12) 0.69250(16) 0.0249(5) Uani 1 1 d . . . . .
H8 H 0.071022 0.375965 0.745971 0.030 Uiso 1 1 calc R U . . .
C7 C 0.09720(19) 0.36415(12) 0.60916(16) 0.0230(5) Uani 1 1 d . . . . .
H7 H 0.081848 0.312953 0.606634 0.028 Uiso 1 1 calc R U . . .
C6 C 0.12552(17) 0.40083(11) 0.52748(15) 0.0176(4) Uani 1 1 d . . . . .
C5 C 0.13366(18) 0.37020(11) 0.43719(15) 0.0210(5) Uani 1 1 d . . . . .
H5 H 0.118878 0.319386 0.427010 0.025 Uiso 1 1 calc R U . . .
C4 C 0.16276(19) 0.41314(11) 0.36391(15) 0.0206(4) Uani 1 1 d . . . . .
H4 H 0.166271 0.391151 0.303916 0.025 Uiso 1 1 calc R U . . .
C3 C 0.18749(18) 0.48866(11) 0.37506(14) 0.0178(4) Uani 1 1 d . . . . .
H3 H 0.207715 0.517216 0.323706 0.021 Uiso 1 1 calc R U . . .
C30 C 0.8521(2) 0.54418(15) 0.94430(18) 0.0358(6) Uani 1 1 d . . . . .
H30B H 0.826659 0.522911 1.002377 0.043 Uiso 1 1 calc R U . . .
H30A H 0.914634 0.580753 0.963534 0.043 Uiso 1 1 calc R U . . .

loop_
_atom_site_aniso_label
_atom_site_aniso_U_11
_atom_site_aniso_U_22
_atom_site_aniso_U_33
_atom_site_aniso_U_23
_atom_site_aniso_U_13
_atom_site_aniso_U_12
Zn1 0.01706(17) 0.01393(16) 0.01491(17) -0.00089(8) 0.00415(11) -0.00092(8)
Cl1 0.0225(3) 0.0253(3) 0.0224(3) -0.0041(2) 0.0039(2) -0.0087(2)
Cl2 0.0219(3) 0.0223(3) 0.0268(3) 0.0056(2) 0.0079(2) 0.0051(2)
Cl3 0.0552(4) 0.0417(4) 0.0278(3) 0.0005(3) 0.0014(3) 0.0115(3)
Cl4 0.0390(4) 0.1115(8) 0.0493(5) -0.0159(5) -0.0083(3) 0.0370(5)
N1 0.0134(8) 0.0155(8) 0.0125(8) -0.0004(7) 0.0020(6) 0.0005(6)
N2 0.0132(8) 0.0132(8) 0.0140(8) -0.0002(6) 0.0014(6) 0.0015(6)
C12 0.0168(9) 0.0145(9) 0.0129(10) -0.0010(8) 0.0030(8) -0.0036(8)
C13 0.0185(10) 0.0123(9) 0.0142(10) -0.0016(8) 0.0026(8) -0.0004(8)
C18 0.0170(10) 0.0222(10) 0.0175(10) 0.0024(9) 0.0040(8) 0.0028(8)
C19 0.0390(14) 0.0336(13) 0.0279(13) 0.0019(10) 0.0080(11) 0.0186(11)
C20 0.0262(12) 0.0278(12) 0.0386(14) 0.0005(11) -0.0111(11) 0.0043(10)
C14 0.0203(10) 0.0190(10) 0.0182(11) -0.0024(8) 0.0069(8) -0.0013(8)
C15 0.0238(10) 0.0213(10) 0.0134(10) 0.0019(8) 0.0028(8) -0.0049(9)
C16 0.0216(11) 0.0230(10) 0.0184(11) 0.0051(9) -0.0007(9) 0.0006(9)
C17 0.0141(9) 0.0210(10) 0.0206(11) 0.0022(8) 0.0040(8) 0.0005(8)
C1 0.0109(9) 0.0163(9) 0.0133(10) -0.0003(8) 0.0004(7) -0.0003(7)
C2 0.0121(9) 0.0153(9) 0.0151(10) -0.0006(8) -0.0006(8) 0.0006(7)
C6A 0.0109(9) 0.0175(10) 0.0170(10) 0.0008(8) 0.0001(8) 0.0008(7)
C10 0.0130(9) 0.0182(10) 0.0153(10) 0.0006(8) 0.0010(8) -0.0004(8)
C11 0.0109(9) 0.0158(10) 0.0162(10) 0.0022(8) 0.0019(8) 0.0018(7)
C21 0.0165(9) 0.0148(9) 0.0127(10) 0.0000(8) 0.0052(8) -0.0016(8)
C26 0.0200(10) 0.0171(10) 0.0187(11) -0.0020(8) 0.0012(8) 0.0007(8)
C25 0.0226(11) 0.0206(10) 0.0245(12) -0.0045(9) 0.0105(9) 0.0007(9)
C24 0.0287(11) 0.0250(11) 0.0154(10) -0.0031(9) 0.0083(9) 0.0013(9)
C23 0.0266(11) 0.0203(10) 0.0142(10) 0.0005(8) 0.0012(9) 0.0000(9)
C22 0.0167(10) 0.0164(10) 0.0177(10) -0.0022(8) 0.0016(8) -0.0008(8)
C27 0.0208(10) 0.0195(10) 0.0166(10) -0.0027(8) 0.0017(8) 0.0025(8)
C29 0.0313(12) 0.0275(12) 0.0252(12) 0.0030(10) 0.0045(10) 0.0110(10)
C28 0.0177(10) 0.0277(11) 0.0267(12) 0.0006(10) 0.0018(9) 0.0003(9)
C9 0.0232(11) 0.0215(11) 0.0164(11) 0.0002(8) 0.0045(8) -0.0037(9)
C8 0.0312(12) 0.0204(11) 0.0231(12) 0.0057(9) 0.0042(9) -0.0045(9)
C7 0.0246(11) 0.0174(10) 0.0269(12) 0.0006(9) 0.0030(9) -0.0038(9)
C6 0.0138(9) 0.0158(10) 0.0223(11) 0.0007(8) -0.0009(8) -0.0011(8)
C5 0.0202(10) 0.0163(10) 0.0259(12) -0.0062(9) 0.0004(9) -0.0018(8)
C4 0.0245(11) 0.0205(10) 0.0166(10) -0.0067(8) 0.0022(9) -0.0027(9)
C3 0.0183(10) 0.0191(10) 0.0159(10) -0.0004(8) 0.0014(8) -0.0005(8)
C30 0.0347(13) 0.0404(14) 0.0315(14) 0.0026(11) 0.0013(11) 0.0020(11)

loop_
_atom_type_symbol
_atom_type_description
_atom_type_scat_dispersion_real
_atom_type_scat_dispersion_imag
_atom_type_scat_source
C C 0.0033 0.0016 'International Tables Vol C Tables 4.2.6.8 and 6.1.1.4'
H H 0.0000 0.0000 'International Tables Vol C Tables 4.2.6.8 and 6.1.1.4'
N N 0.0061 0.0033 'International Tables Vol C Tables 4.2.6.8 and 6.1.1.4'
Cl Cl 0.1484 0.1585 'International Tables Vol C Tables 4.2.6.8 and 6.1.1.4'
Zn Zn 0.2839 1.4301 'International Tables Vol C Tables 4.2.6.8 and 6.1.1.4'

loop_
_geom_angle_atom_site_label_1
_geom_angle_atom_site_label_2
_geom_angle_atom_site_label_3
_geom_angle
_geom_angle_site_symmetry_1
_geom_angle_site_symmetry_3
_geom_angle_publ_flag
N1 Zn1 N2 80.39(6) . . ?
N1 Zn1 Cl1 109.05(5) . . ?
N2 Zn1 Cl1 118.50(5) . . ?
N1 Zn1 Cl2 112.84(5) . . ?
N2 Zn1 Cl2 105.83(4) . . ?
Cl1 Zn1 Cl2 122.59(2) . . ?
C1 N1 C12 122.62(17) . . ?
C1 N1 Zn1 111.57(13) . . ?
C12 N1 Zn1 125.62(12) . . ?
C11 N2 C21 121.84(17) . . ?
C11 N2 Zn1 110.71(13) . . ?
C21 N2 Zn1 126.82(12) . . ?
C17 C12 C13 121.57(18) . . ?
C17 C12 N1 116.29(17) . . ?
C13 C12 N1 122.04(17) . . ?
C14 C13 C12 116.50(18) . . ?
C14 C13 C18 121.50(18) . . ?
C12 C13 C18 121.99(17) . . ?
C19 C18 C13 112.76(18) . . ?
C19 C18 C20 109.77(19) . . ?
C13 C18 C20 112.08(17) . . ?
C19 C18 H18 107.3 . . ?
C13 C18 H18 107.3 . . ?
C20 C18 H18 107.3 . . ?
C18 C19 H19B 109.5 . . ?
C18 C19 H19A 109.5 . . ?
H19B C19 H19A 109.5 . . ?
C18 C19 H19C 109.5 . . ?
H19B C19 H19C 109.5 . . ?
H19A C19 H19C 109.5 . . ?
C18 C20 H20A 109.5 . . ?
C18 C20 H20C 109.5 . . ?
H20A C20 H20C 109.5 . . ?
C18 C20 H20B 109.5 . . ?
H20A C20 H20B 109.5 . . ?
H20C C20 H20B 109.5 . . ?
C15 C14 C13 122.13(19) . . ?
C15 C14 H14 118.9 . . ?
C13 C14 H14 118.9 . . ?
C16 C15 C14 120.07(19) . . ?
C16 C15 H15 120.0 . . ?
C14 C15 H15 120.0 . . ?
C17 C16 C15 119.48(19) . . ?
C17 C16 H16 120.3 . . ?
C15 C16 H16 120.3 . . ?
C16 C17 C12 120.17(19) . . ?
C16 C17 H17 119.9 . . ?
C12 C17 H17 119.9 . . ?
N1 C1 C2 135.05(18) . . ?
N1 C1 C11 117.73(17) . . ?
C2 C1 C11 107.22(16) . . ?
C3 C2 C6A 119.46(18) . . ?
C3 C2 C1 134.59(18) . . ?
C6A C2 C1 105.95(17) . . ?
C6 C6A C2 123.07(18) . . ?
C6 C6A C10 122.53(18) . . ?
C2 C6A C10 114.39(17) . . ?
C9 C10 C6A 119.85(18) . . ?
C9 C10 C11 134.40(19) . . ?
C6A C10 C11 105.76(16) . . ?
N2 C11 C10 134.78(18) . . ?
N2 C11 C1 118.53(17) . . ?
C10 C11 C1 106.68(16) . . ?
C26 C21 C22 121.82(18) . . ?
C26 C21 N2 116.57(18) . . ?
C22 C21 N2 121.54(17) . . ?
C25 C26 C21 119.74(19) . . ?
C25 C26 H26 120.1 . . ?
C21 C26 H26 120.1 . . ?
C24 C25 C26 119.87(19) . . ?
C24 C25 H25 120.1 . . ?
C26 C25 H25 120.1 . . ?
C25 C24 C23 119.9(2) . . ?
C25 C24 H24 120.0 . . ?
C23 C24 H24 120.0 . . ?
C24 C23 C22 121.8(2) . . ?
C24 C23 H23 119.1 . . ?
C22 C23 H23 119.1 . . ?
C23 C22 C21 116.79(18) . . ?
C23 C22 C27 121.99(19) . . ?
C21 C22 C27 121.13(18) . . ?
C22 C27 C28 109.95(17) . . ?
C22 C27 C29 113.31(17) . . ?
C28 C27 C29 111.01(18) . . ?
C22 C27 H27 107.4 . . ?
C28 C27 H27 107.4 . . ?
C29 C27 H27 107.4 . . ?
C27 C29 H29C 109.5 . . ?
C27 C29 H29A 109.5 . . ?
H29C C29 H29A 109.5 . . ?
C27 C29 H29B 109.5 . . ?
H29C C29 H29B 109.5 . . ?
H29A C29 H29B 109.5 . . ?
C27 C28 H28A 109.5 . . ?
C27 C28 H28B 109.5 . . ?
H28A C28 H28B 109.5 . . ?
C27 C28 H28C 109.5 . . ?
H28A C28 H28C 109.5 . . ?
H28B C28 H28C 109.5 . . ?
C10 C9 C8 118.5(2) . . ?
C10 C9 H9 120.8 . . ?
C8 C9 H9 120.8 . . ?
C7 C8 C9 121.8(2) . . ?
C7 C8 H8 119.1 . . ?
C9 C8 H8 119.1 . . ?
C8 C7 C6 120.85(19) . . ?
C8 C7 H7 119.6 . . ?
C6 C7 H7 119.6 . . ?
C6A C6 C7 116.44(19) . . ?
C6A C6 C5 116.06(18) . . ?
C7 C6 C5 127.50(19) . . ?
C4 C5 C6 120.90(19) . . ?
C4 C5 H5 119.6 . . ?
C6 C5 H5 119.6 . . ?
C5 C4 C3 122.18(19) . . ?
C5 C4 H4 118.9 . . ?
C3 C4 H4 118.9 . . ?
C2 C3 C4 118.32(19) . . ?
C2 C3 H3 120.8 . . ?
C4 C3 H3 120.8 . . ?
Cl4 C30 Cl3 111.68(15) . . ?
Cl4 C30 H30B 109.3 . . ?
Cl3 C30 H30B 109.3 . . ?
Cl4 C30 H30A 109.3 . . ?
Cl3 C30 H30A 109.3 . . ?
H30B C30 H30A 107.9 . . ?

loop_
_geom_bond_atom_site_label_1
_geom_bond_atom_site_label_2
_geom_bond_distance
_geom_bond_site_symmetry_2
_geom_bond_publ_flag
Zn1 N1 2.1064(16) . ?
Zn1 N2 2.1167(16) . ?
Zn1 Cl1 2.1938(5) . ?
Zn1 Cl2 2.2051(5) . ?
Cl3 C30 1.768(3) . ?
Cl4 C30 1.741(3) . ?
N1 C1 1.281(2) . ?
N1 C12 1.439(2) . ?
N2 C11 1.282(2) . ?
N2 C21 1.442(2) . ?
C12 C17 1.390(3) . ?
C12 C13 1.411(3) . ?
C13 C14 1.393(3) . ?
C13 C18 1.525(3) . ?
C18 C19 1.523(3) . ?
C18 C20 1.532(3) . ?
C18 H18 1.0000 . ?
C19 H19B 0.9800 . ?
C19 H19A 0.9800 . ?
C19 H19C 0.9800 . ?
C20 H20A 0.9800 . ?
C20 H20C 0.9800 . ?
C20 H20B 0.9800 . ?
C14 C15 1.388(3) . ?
C14 H14 0.9500 . ?
C15 C16 1.385(3) . ?
C15 H15 0.9500 . ?
C16 C17 1.382(3) . ?
C16 H16 0.9500 . ?
C17 H17 0.9500 . ?
C1 C2 1.468(3) . ?
C1 C11 1.517(3) . ?
C2 C3 1.380(3) . ?
C2 C6A 1.412(3) . ?
C6A C6 1.406(3) . ?
C6A C10 1.414(3) . ?
C10 C9 1.371(3) . ?
C10 C11 1.478(3) . ?
C21 C26 1.392(3) . ?
C21 C22 1.400(3) . ?
C26 C25 1.381(3) . ?
C26 H26 0.9500 . ?
C25 C24 1.381(3) . ?
C25 H25 0.9500 . ?
C24 C23 1.393(3) . ?
C24 H24 0.9500 . ?
C23 C22 1.395(3) . ?
C23 H23 0.9500 . ?
C22 C27 1.521(3) . ?
C27 C28 1.524(3) . ?
C27 C29 1.537(3) . ?
C27 H27 1.0000 . ?
C29 H29C 0.9800 . ?
C29 H29A 0.9800 . ?
C29 H29B 0.9800 . ?
C28 H28A 0.9800 . ?
C28 H28B 0.9800 . ?
C28 H28C 0.9800 . ?
C9 C8 1.416(3) . ?
C9 H9 0.9500 . ?
C8 C7 1.381(3) . ?
C8 H8 0.9500 . ?
C7 C6 1.415(3) . ?
C7 H7 0.9500 . ?
C6 C5 1.417(3) . ?
C5 C4 1.379(3) . ?
C5 H5 0.9500 . ?
C4 C3 1.411(3) . ?
C4 H4 0.9500 . ?
C3 H3 0.9500 . ?
C30 H30B 0.9900 . ?
C30 H30A 0.9900 . ?

loop_
_geom_hbond_atom_site_label_D
_geom_hbond_atom_site_label_H
_geom_hbond_atom_site_label_A
_geom_hbond_distance_DH
_geom_hbond_distance_HA
_geom_hbond_distance_DA
_geom_hbond_angle_DHA
_geom_hbond_site_symmetry_A
_geom_hbond_publ_flag
C30 H30A Cl1 0.99 2.91 3.562(3) 124.3 4_676 yes
C30 H30A Cl1 0.99 2.91 3.562(3) 124.3 4_676 yes

loop_
_geom_torsion_atom_site_label_1
_geom_torsion_atom_site_label_2
_geom_torsion_atom_site_label_3
_geom_torsion_atom_site_label_4
_geom_torsion
_geom_torsion_site_symmetry_1
_geom_torsion_site_symmetry_2
_geom_torsion_site_symmetry_3
_geom_torsion_site_symmetry_4
_geom_torsion_publ_flag
C1 N1 C12 C17 115.2(2) . . . . ?
Zn1 N1 C12 C17 -59.4(2) . . . . ?
C1 N1 C12 C13 -68.4(3) . . . . ?
Zn1 N1 C12 C13 117.02(18) . . . . ?
C17 C12 C13 C14 -2.1(3) . . . . ?
N1 C12 C13 C14 -178.34(17) . . . . ?
C17 C12 C13 C18 176.79(18) . . . . ?
N1 C12 C13 C18 0.6(3) . . . . ?
C14 C13 C18 C19 -27.4(3) . . . . ?
C12 C13 C18 C19 153.7(2) . . . . ?
C14 C13 C18 C20 97.1(2) . . . . ?
C12 C13 C18 C20 -81.8(2) . . . . ?
C12 C13 C14 C15 -0.4(3) . . . . ?
C18 C13 C14 C15 -179.26(18) . . . . ?
C13 C14 C15 C16 1.6(3) . . . . ?
C14 C15 C16 C17 -0.3(3) . . . . ?
C15 C16 C17 C12 -2.1(3) . . . . ?
C13 C12 C17 C16 3.4(3) . . . . ?
N1 C12 C17 C16 179.82(18) . . . . ?
C12 N1 C1 C2 -2.5(3) . . . . ?
Zn1 N1 C1 C2 172.76(18) . . . . ?
C12 N1 C1 C11 177.85(15) . . . . ?
Zn1 N1 C1 C11 -6.9(2) . . . . ?
N1 C1 C2 C3 -0.5(4) . . . . ?
C11 C1 C2 C3 179.2(2) . . . . ?
N1 C1 C2 C6A 179.9(2) . . . . ?
C11 C1 C2 C6A -0.4(2) . . . . ?
C3 C2 C6A C6 1.5(3) . . . . ?
C1 C2 C6A C6 -178.84(17) . . . . ?
C3 C2 C6A C10 -179.54(17) . . . . ?
C1 C2 C6A C10 0.1(2) . . . . ?
C6 C6A C10 C9 -1.0(3) . . . . ?
C2 C6A C10 C9 -179.95(18) . . . . ?
C6 C6A C10 C11 179.18(17) . . . . ?
C2 C6A C10 C11 0.2(2) . . . . ?
C21 N2 C11 C10 -2.1(3) . . . . ?
Zn1 N2 C11 C10 -173.53(18) . . . . ?
C21 N2 C11 C1 179.62(16) . . . . ?
Zn1 N2 C11 C1 8.2(2) . . . . ?
C9 C10 C11 N2 1.3(4) . . . . ?
C6A C10 C11 N2 -178.9(2) . . . . ?
C9 C10 C11 C1 179.8(2) . . . . ?
C6A C10 C11 C1 -0.47(19) . . . . ?
N1 C1 C11 N2 -1.0(3) . . . . ?
C2 C1 C11 N2 179.29(17) . . . . ?
N1 C1 C11 C10 -179.71(17) . . . . ?
C2 C1 C11 C10 0.54(19) . . . . ?
C11 N2 C21 C26 -107.7(2) . . . . ?
Zn1 N2 C21 C26 62.3(2) . . . . ?
C11 N2 C21 C22 75.2(2) . . . . ?
Zn1 N2 C21 C22 -114.82(18) . . . . ?
C22 C21 C26 C25 -2.4(3) . . . . ?
N2 C21 C26 C25 -179.50(18) . . . . ?
C21 C26 C25 C24 3.1(3) . . . . ?
C26 C25 C24 C23 -1.6(3) . . . . ?
C25 C24 C23 C22 -0.8(3) . . . . ?
C24 C23 C22 C21 1.5(3) . . . . ?
C24 C23 C22 C27 178.04(19) . . . . ?
C26 C21 C22 C23 0.1(3) . . . . ?
N2 C21 C22 C23 177.05(18) . . . . ?
C26 C21 C22 C27 -176.52(18) . . . . ?
N2 C21 C22 C27 0.5(3) . . . . ?
C23 C22 C27 C28 -98.9(2) . . . . ?
C21 C22 C27 C28 77.5(2) . . . . ?
C23 C22 C27 C29 26.0(3) . . . . ?
C21 C22 C27 C29 -157.64(19) . . . . ?
C6A C10 C9 C8 1.2(3) . . . . ?
C11 C10 C9 C8 -179.0(2) . . . . ?
C10 C9 C8 C7 -0.2(3) . . . . ?
C9 C8 C7 C6 -1.1(3) . . . . ?
C2 C6A C6 C7 178.61(18) . . . . ?
C10 C6A C6 C7 -0.2(3) . . . . ?
C2 C6A C6 C5 -0.8(3) . . . . ?
C10 C6A C6 C5 -179.66(18) . . . . ?
C8 C7 C6 C6A 1.3(3) . . . . ?
C8 C7 C6 C5 -179.4(2) . . . . ?
C6A C6 C5 C4 -0.4(3) . . . . ?
C7 C6 C5 C4 -179.8(2) . . . . ?
C6 C5 C4 C3 1.0(3) . . . . ?
C6A C2 C3 C4 -0.9(3) . . . . ?
C1 C2 C3 C4 179.6(2) . . . . ?
C5 C4 C3 C2 -0.3(3) . . . . ?
